data_7043560
loop_
_publ_author_name
'Bikbaeva, Zarina M.'
'Novikov, Alexander S.'
'Suslonov, Vitalii V.'
'Bokach, Nadezhda A.'
'Kukushkin, Vadim Yu.'

_publ_section_title
;
 Metal-mediated Reactions between Dialkylcyanamides and Acetamidoxime
 Generate Unusual (Nitrosoguanidinate)Nickel(II) Complexes
;
_journal_name_full 'Dalton Trans.'
_journal_paper_doi 10.1039/C7DT01960B
_journal_year 2017
_chemical_formula_moiety 'C6 H14 N8 Ni O2'
_chemical_formula_sum 'C6 H14 N8 Ni O2'
_chemical_formula_weight 288.96
_space_group_crystal_system monoclinic
_space_group_IT_number 14
_space_group_name_Hall '-P 2ybc'
_space_group_name_H-M_alt 'P 1 21/c 1'
_symmetry_space_group_name_Hall '-P 2ybc'
_symmetry_space_group_name_H-M 'P 1 21/c 1'
_atom_sites_solution_hydrogens geom
_atom_sites_solution_primary iterative
_audit_creation_date 2017-01-29
_audit_creation_method
;
Olex2 1.2
(compiled 2017.01.04 svn.r3372 for OlexSys, GUI svn.r5292)
;
_audit_update_record
;
2017-01-29 deposited with the CCDC.
2017-07-10 downloaded from the CCDC.
;
_cell_angle_alpha 90
_cell_angle_beta 96.885(16)
_cell_angle_gamma 90
_cell_formula_units_Z 2
_cell_length_a 5.4378(10)
_cell_length_b 6.6766(12)
_cell_length_c 15.437(2)
_cell_measurement_reflns_used 768
_cell_measurement_temperature 100(2)
_cell_measurement_theta_max 76.0010
_cell_measurement_theta_min 5.7370
_cell_volume 556.41(16)
_computing_cell_refinement
;
CrysAlisPro, Agilent Technologies,
Version 1.171.36.32 (release 02-08-2013 CrysAlis171 .NET)
(compiled Aug  2 2013,16:46:58)
;
_computing_data_collection
;
CrysAlisPro, Agilent Technologies,
Version 1.171.36.32 (release 02-08-2013 CrysAlis171 .NET)
(compiled Aug  2 2013,16:46:58)
;
_computing_data_reduction
;
CrysAlisPro, Agilent Technologies,
Version 1.171.36.32 (release 02-08-2013 CrysAlis171 .NET)
(compiled Aug  2 2013,16:46:58)
;
_computing_molecular_graphics 'Olex2 (Dolomanov et al., 2009)'
_computing_publication_material 'Olex2 (Dolomanov et al., 2009)'
_computing_structure_refinement 'ShelXL (Sheldrick, 2015)'
_computing_structure_solution
;
Superflip (Palatinus & Chapuis, 2007;Palatinus & van der Lee, 2008;
Palatinus et al., 2012)
;
_diffrn_ambient_temperature 100(2)
_diffrn_detector_area_resol_mean 10.3829
_diffrn_measured_fraction_theta_full 0.998
_diffrn_measured_fraction_theta_max 0.995
_diffrn_measurement_details
;
#__ type_ start__ end____ width___ exp.time_
  1 omega  -45.00   32.00   1.0000    2.0000
omega____ theta____ kappa____ phi______ frames
    -      -40.3787   38.0000  120.0000 77

#__ type_ start__ end____ width___ exp.time_
  2 omega -129.00  -36.00   1.0000    2.0000
omega____ theta____ kappa____ phi______ frames
    -      -40.3787  178.0000 -150.0000 93

#__ type_ start__ end____ width___ exp.time_
  3 omega  -58.00  -14.00   1.0000    2.0000
omega____ theta____ kappa____ phi______ frames
    -      -40.3787  -38.0000  150.0000 44

#__ type_ start__ end____ width___ exp.time_
  4 omega   25.00   55.00   1.0000    2.0000
omega____ theta____ kappa____ phi______ frames
    -       40.3787  -99.0000 -180.0000 30

#__ type_ start__ end____ width___ exp.time_
  5 omega   54.00   87.00   1.0000    6.0000
omega____ theta____ kappa____ phi______ frames
    -      113.0000  -30.0000   60.0000 33

#__ type_ start__ end____ width___ exp.time_
  6 omega  117.00  142.00   1.0000    6.0000
omega____ theta____ kappa____ phi______ frames
    -      113.0000  -61.0000  -60.0000 25

#__ type_ start__ end____ width___ exp.time_
  7 omega   39.00   96.00   1.0000    6.0000
omega____ theta____ kappa____ phi______ frames
    -      113.0000  -61.0000  -60.0000 57

#__ type_ start__ end____ width___ exp.time_
  8 omega   85.00  170.00   1.0000    6.0000
omega____ theta____ kappa____ phi______ frames
    -      113.0000   45.0000  -90.0000 85

#__ type_ start__ end____ width___ exp.time_
  9 omega   82.00  141.00   1.0000    6.0000
omega____ theta____ kappa____ phi______ frames
    -      113.0000  -61.0000   90.0000 59

#__ type_ start__ end____ width___ exp.time_
 10 omega   45.00   72.00   1.0000    6.0000
omega____ theta____ kappa____ phi______ frames
    -      113.0000 -112.0000  120.0000 27

#__ type_ start__ end____ width___ exp.time_
 11 omega   52.00   79.00   1.0000    6.0000
omega____ theta____ kappa____ phi______ frames
    -      113.0000  -61.0000   30.0000 27

#__ type_ start__ end____ width___ exp.time_
 12 omega   42.00   68.00   1.0000    6.0000
omega____ theta____ kappa____ phi______ frames
    -      113.0000  -77.0000 -120.0000 26

#__ type_ start__ end____ width___ exp.time_
 13 omega   74.00  115.00   1.0000    6.0000
omega____ theta____ kappa____ phi______ frames
    -      113.0000  -77.0000 -120.0000 41

#__ type_ start__ end____ width___ exp.time_
 14 omega  117.00  163.00   1.0000    6.0000
omega____ theta____ kappa____ phi______ frames
    -      113.0000   30.0000    0.0000 46

#__ type_ start__ end____ width___ exp.time_
 15 omega   85.00  125.00   1.0000    6.0000
omega____ theta____ kappa____ phi______ frames
    -      113.0000   61.0000 -180.0000 40

#__ type_ start__ end____ width___ exp.time_
 16 omega   41.00   71.00   1.0000    6.0000
omega____ theta____ kappa____ phi______ frames
    -      113.0000  -30.0000    0.0000 30

#__ type_ start__ end____ width___ exp.time_
 17 omega  132.00  169.00   1.0000    6.0000
omega____ theta____ kappa____ phi______ frames
    -      113.0000   30.0000   30.0000 37

#__ type_ start__ end____ width___ exp.time_
 18 omega   81.00  108.00   1.0000    6.0000
omega____ theta____ kappa____ phi______ frames
    -      113.0000  -61.0000   30.0000 27

#__ type_ start__ end____ width___ exp.time_
 19 omega   76.00  141.00   1.0000    6.0000
omega____ theta____ kappa____ phi______ frames
    -      113.0000  178.0000 -120.0000 65

#__ type_ start__ end____ width___ exp.time_
 20 omega  -48.00   14.00   1.0000    2.0000
omega____ theta____ kappa____ phi______ frames
    -      -40.3787   38.0000 -150.0000 62

#__ type_ start__ end____ width___ exp.time_
 21 omega  -49.00  -20.00   1.0000    2.0000
omega____ theta____ kappa____ phi______ frames
    -      -40.3787   38.0000  -60.0000 29

#__ type_ start__ end____ width___ exp.time_
 22 omega  -12.00   15.00   1.0000    2.0000
omega____ theta____ kappa____ phi______ frames
    -      -40.3787   38.0000  -60.0000 27
;
_diffrn_measurement_device_type 'SuperNova, Dual, Cu at zero, Atlas'
_diffrn_measurement_method '\w scans'
_diffrn_orient_matrix_UB_11 0.1568927000
_diffrn_orient_matrix_UB_12 0.1721068000
_diffrn_orient_matrix_UB_13 0.0443337000
_diffrn_orient_matrix_UB_21 0.2371362000
_diffrn_orient_matrix_UB_22 -0.1033853000
_diffrn_orient_matrix_UB_23 -0.0228275000
_diffrn_orient_matrix_UB_31 -0.0218647000
_diffrn_orient_matrix_UB_32 0.1144791000
_diffrn_orient_matrix_UB_33 -0.0871860000
_diffrn_radiation_monochromator mirror
_diffrn_radiation_type CuK\a
_diffrn_radiation_wavelength 1.54184
_diffrn_reflns_av_R_equivalents 0.0542
_diffrn_reflns_av_unetI/netI 0.0550
_diffrn_reflns_Laue_measured_fraction_full 0.998
_diffrn_reflns_Laue_measured_fraction_max 0.995
_diffrn_reflns_limit_h_max 6
_diffrn_reflns_limit_h_min -6
_diffrn_reflns_limit_k_max 8
_diffrn_reflns_limit_k_min -7
_diffrn_reflns_limit_l_max 17
_diffrn_reflns_limit_l_min -19
_diffrn_reflns_number 2788
_diffrn_reflns_point_group_measured_fraction_full 0.998
_diffrn_reflns_point_group_measured_fraction_max 0.995
_diffrn_reflns_theta_full 67.684
_diffrn_reflns_theta_max 72.492
_diffrn_reflns_theta_min 5.774
_diffrn_source 'SuperNova (Cu) X-ray Source'
_exptl_absorpt_coefficient_mu 2.624
_exptl_absorpt_correction_T_max 1.00000
_exptl_absorpt_correction_T_min 0.74293
_exptl_absorpt_correction_type multi-scan
_exptl_absorpt_process_details
;
CrysAlisPro, Agilent Technologies,
Version 1.171.36.32 (release 02-08-2013 CrysAlis171 .NET)
(compiled Aug  2 2013,16:46:58)
Empirical absorption correction using spherical harmonics,
 implemented in SCALE3 ABSPACK scaling algorithm.
;
_exptl_crystal_colour 'clear brown'
_exptl_crystal_colour_lustre clear
_exptl_crystal_colour_primary brown
_exptl_crystal_density_diffrn 1.725
_exptl_crystal_description needle
_exptl_crystal_F_000 300
_exptl_crystal_size_max 0.2
_exptl_crystal_size_mid 0.15
_exptl_crystal_size_min 0.15
_refine_diff_density_max 0.510
_refine_diff_density_min -0.561
_refine_diff_density_rms 0.092
_refine_ls_extinction_method none
_refine_ls_goodness_of_fit_ref 1.073
_refine_ls_hydrogen_treatment constr
_refine_ls_matrix_type full
_refine_ls_number_parameters 81
_refine_ls_number_reflns 1105
_refine_ls_number_restraints 0
_refine_ls_restrained_S_all 1.073
_refine_ls_R_factor_all 0.0640
_refine_ls_R_factor_gt 0.0497
_refine_ls_shift/su_max 0.000
_refine_ls_shift/su_mean 0.000
_refine_ls_structure_factor_coef Fsqd
_refine_ls_weighting_details 'w=1/[\s^2^(Fo^2^)+(0.0626P)^2^+0.3647P] where P=(Fo^2^+2Fc^2^)/3'
_refine_ls_weighting_scheme calc
_refine_ls_wR_factor_gt 0.1244
_refine_ls_wR_factor_ref 0.1380
_reflns_Friedel_coverage 0.000
_reflns_number_gt 878
_reflns_number_total 1105
_reflns_threshold_expression 'I > 2\s(I)'
_cod_data_source_file c7dt01960b2.cif
_cod_data_source_block 1
_cod_original_cell_volume 556.40(17)
_cod_database_code 7043560
_chemical_oxdiff_formula 'C6 H12 N6 O4 cl2 ni1'
_reflns_odcompleteness_completeness 94.37
_reflns_odcompleteness_iscentric 1
_reflns_odcompleteness_theta 80.95
_olex2_refinement_description
;
1. Fixed Uiso
 At 1.2 times of:
  All N(H) groups
 At 1.5 times of:
  All C(H,H,H) groups
2.a Aromatic/amide H refined with riding coordinates:
 N2(H2)
2.b Idealised Me refined as rotating group:
 C3(H3A,H3B,H3C), C2(H2A,H2B,H2C)
;
_olex2_submission_special_instructions 'No special instructions were received'

loop_
_space_group_symop_operation_xyz
'x, y, z'
'-x, y+1/2, -z+1/2'
'-x, -y, -z'
'x, -y-1/2, z-1/2'

loop_
_atom_site_label
_atom_site_type_symbol
_atom_site_fract_x
_atom_site_fract_y
_atom_site_fract_z
_atom_site_U_iso_or_equiv
_atom_site_adp_type
_atom_site_occupancy
_atom_site_site_symmetry_order
_atom_site_calc_flag
_atom_site_refinement_flags_posn
_atom_site_refinement_flags_adp
_atom_site_refinement_flags_occupancy
Ni1 Ni 0.0000 0.5000 0.0000 0.0214(3) Uani 1 2 d S T P
O1 O 0.1369(5) 0.8707(4) 0.07033(16) 0.0293(6) Uani 1 1 d . . .
N1 N 0.1920(5) 0.6886(4) 0.06787(18) 0.0227(6) Uani 1 1 d . . .
N3 N 0.3940(5) 0.6285(5) 0.11590(17) 0.0229(6) Uani 1 1 d . . .
N2 N 0.2404(5) 0.3299(4) 0.05204(18) 0.0241(6) Uani 1 1 d . . .
H2 H 0.2380 0.1997 0.0431 0.029 Uiso 1 1 calc R . .
N4 N 0.6183(6) 0.3372(5) 0.14621(19) 0.0273(7) Uani 1 1 d . . .
C1 C 0.4161(6) 0.4204(6) 0.1039(2) 0.0243(7) Uani 1 1 d . . .
C3 C 0.7974(7) 0.4499(6) 0.2065(2) 0.0289(8) Uani 1 1 d . . .
H3A H 0.7615 0.5934 0.2008 0.043 Uiso 1 1 calc GR . .
H3B H 0.9655 0.4240 0.1924 0.043 Uiso 1 1 calc GR . .
H3C H 0.7845 0.4073 0.2666 0.043 Uiso 1 1 calc GR . .
C2 C 0.6637(7) 0.1224(6) 0.1405(3) 0.0329(8) Uani 1 1 d . . .
H2A H 0.6045 0.0545 0.1903 0.049 Uiso 1 1 calc GR . .
H2B H 0.8417 0.0985 0.1411 0.049 Uiso 1 1 calc GR . .
H2C H 0.5753 0.0700 0.0862 0.049 Uiso 1 1 calc GR . .

loop_
_atom_site_aniso_label
_atom_site_aniso_U_11
_atom_site_aniso_U_22
_atom_site_aniso_U_33
_atom_site_aniso_U_23
_atom_site_aniso_U_13
_atom_site_aniso_U_12
Ni1 0.0234(5) 0.0190(5) 0.0196(4) 0.0000(3) -0.0059(3) 0.0018(3)
O1 0.0343(13) 0.0186(12) 0.0324(12) -0.0027(10) -0.0061(10) 0.0032(11)
N1 0.0273(14) 0.0176(14) 0.0216(12) 0.0019(10) -0.0036(11) 0.0005(11)
N3 0.0231(14) 0.0233(15) 0.0203(12) 0.0002(11) -0.0053(11) 0.0003(12)
N2 0.0262(14) 0.0196(15) 0.0241(13) -0.0035(11) -0.0074(11) 0.0045(12)
N4 0.0256(15) 0.0263(16) 0.0280(14) 0.0017(12) -0.0046(12) -0.0009(13)
C1 0.0255(16) 0.0276(18) 0.0188(14) 0.0010(12) -0.0012(12) 0.0032(14)
C3 0.0258(16) 0.034(2) 0.0248(16) 0.0001(14) -0.0064(13) 0.0008(15)
C2 0.0301(18) 0.0280(19) 0.0378(19) 0.0032(16) -0.0075(15) 0.0089(16)

loop_
_atom_type_symbol
_atom_type_description
_atom_type_scat_dispersion_real
_atom_type_scat_dispersion_imag
_atom_type_scat_source
C C 0.0181 0.0091 'International Tables Vol C Tables 4.2.6.8 and 6.1.1.4'
H H 0.0000 0.0000 'International Tables Vol C Tables 4.2.6.8 and 6.1.1.4'
N N 0.0311 0.0180 'International Tables Vol C Tables 4.2.6.8 and 6.1.1.4'
Ni Ni -3.0029 0.5091 'International Tables Vol C Tables 4.2.6.8 and 6.1.1.4'
O O 0.0492 0.0322 'International Tables Vol C Tables 4.2.6.8 and 6.1.1.4'

loop_
_geom_angle_atom_site_label_1
_geom_angle_atom_site_label_2
_geom_angle_atom_site_label_3
_geom_angle
_geom_angle_site_symmetry_1
_geom_angle_site_symmetry_3
N1 Ni1 N1 180.00(15) . 3_565
N2 Ni1 N1 81.47(13) 3_565 3_565
N2 Ni1 N1 81.47(13) . .
N2 Ni1 N1 98.53(13) . 3_565
N2 Ni1 N1 98.53(13) 3_565 .
N2 Ni1 N2 180.0 . 3_565
O1 N1 Ni1 123.3(2) . .
O1 N1 N3 117.8(3) . .
N3 N1 Ni1 118.9(2) . .
N1 N3 C1 107.8(3) . .
Ni1 N2 H2 123.0 . .
C1 N2 Ni1 114.1(2) . .
C1 N2 H2 123.0 . .
C1 N4 C3 122.9(3) . .
C1 N4 C2 121.0(3) . .
C2 N4 C3 115.9(3) . .
N2 C1 N3 117.7(3) . .
N2 C1 N4 127.1(3) . .
N4 C1 N3 115.2(3) . .
N4 C3 H3A 109.5 . .
N4 C3 H3B 109.5 . .
N4 C3 H3C 109.5 . .
H3A C3 H3B 109.5 . .
H3A C3 H3C 109.5 . .
H3B C3 H3C 109.5 . .
N4 C2 H2A 109.5 . .
N4 C2 H2B 109.5 . .
N4 C2 H2C 109.5 . .
H2A C2 H2B 109.5 . .
H2A C2 H2C 109.5 . .
H2B C2 H2C 109.5 . .

loop_
_geom_bond_atom_site_label_1
_geom_bond_atom_site_label_2
_geom_bond_distance
_geom_bond_site_symmetry_2
Ni1 N1 1.874(3) .
Ni1 N1 1.874(3) 3_565
Ni1 N2 1.842(3) .
Ni1 N2 1.842(3) 3_565
O1 N1 1.254(4) .
N1 N3 1.312(4) .
N3 C1 1.409(5) .
N2 H2 0.8800 .
N2 C1 1.318(4) .
N4 C1 1.331(4) .
N4 C3 1.471(4) .
N4 C2 1.460(5) .
C3 H3A 0.9800 .
C3 H3B 0.9800 .
C3 H3C 0.9800 .
C2 H2A 0.9800 .
C2 H2B 0.9800 .
C2 H2C 0.9800 .

loop_
_geom_torsion_atom_site_label_1
_geom_torsion_atom_site_label_2
_geom_torsion_atom_site_label_3
_geom_torsion_atom_site_label_4
_geom_torsion
_geom_torsion_site_symmetry_1
Ni1 N1 N3 C1 -0.5(3) .
Ni1 N2 C1 N3 2.6(4) .
Ni1 N2 C1 N4 -176.3(3) .
O1 N1 N3 C1 179.1(3) .
N1 Ni1 N2 C1 -2.2(2) .
N1 Ni1 N2 C1 177.8(2) 3_565
N1 N3 C1 N2 -1.4(4) .
N1 N3 C1 N4 177.7(3) .
N2 Ni1 N1 O1 2.0(3) 3_565
N2 Ni1 N1 O1 -178.0(3) .
N2 Ni1 N1 N3 1.5(2) .
N2 Ni1 N1 N3 -178.5(2) 3_565
C3 N4 C1 N3 4.5(5) .
C3 N4 C1 N2 -176.6(3) .
C2 N4 C1 N3 179.3(3) .
C2 N4 C1 N2 -1.8(6) .
